data_7720299
loop_
_publ_author_name
'Eilers, Marcel'
'Geik, Dennis'
'Schmidtmann, Marc'
'Doye, Sven'
'Beckhaus, R&#xfc;diger'

_publ_section_title
;
 Expanding the reactivity of Rosenthal's reagent to cyclopropenes and
 allenes.
;
_journal_issue 13
_journal_name_full 'Dalton transactions (Cambridge, England : 2003)'
_journal_page_first 5151
_journal_page_last 5160
_journal_paper_doi 10.1039/d6dt00059b
_journal_volume 55
_journal_year 2026
_chemical_formula_structural Ti(C5H5)2(C30H48)
_chemical_formula_sum 'C40 H58 Ti'
_chemical_formula_weight 586.76
_space_group_crystal_system monoclinic
_space_group_IT_number 14
_space_group_name_Hall '-P 2yn'
_space_group_name_H-M_alt 'P 1 21/n 1'
_atom_sites_solution_hydrogens difmap
_atom_sites_solution_primary direct
_atom_sites_solution_secondary difmap
_audit_creation_method SHELXL-2018/3
_audit_update_record
;
2025-07-07 deposited with the CCDC.	2026-02-18 downloaded from the CCDC.
;
_cell_angle_alpha 90
_cell_angle_beta 103.5396(17)
_cell_angle_gamma 90
_cell_formula_units_Z 4
_cell_length_a 15.1717(7)
_cell_length_b 13.7665(6)
_cell_length_c 16.4988(7)
_cell_measurement_reflns_used 9640
_cell_measurement_temperature 100(2)
_cell_measurement_theta_max 34.72
_cell_measurement_theta_min 2.21
_cell_volume 3350.2(3)
_computing_cell_refinement 'Bruker SAINT V8.40B'
_computing_data_collection 'Bruker APEX3'
_computing_data_reduction 'Bruker SAINT V8.40B'
_computing_structure_refinement 'SHELXL-2018/3 (Sheldrick, 2018)'
_computing_structure_solution 'SHELXS-2013/1 (Sheldrick, 2013)'
_diffrn_ambient_temperature 100(2)
_diffrn_measured_fraction_theta_full 1.000
_diffrn_measured_fraction_theta_max 1.000
_diffrn_measurement_device_type 'Bruker Photon III CPAD'
_diffrn_measurement_method '\f and \w scans'
_diffrn_radiation_type MoK\a
_diffrn_radiation_wavelength 0.71073
_diffrn_reflns_av_R_equivalents 0.0503
_diffrn_reflns_av_unetI/netI 0.0253
_diffrn_reflns_Laue_measured_fraction_full 1.000
_diffrn_reflns_Laue_measured_fraction_max 1.000
_diffrn_reflns_limit_h_max 24
_diffrn_reflns_limit_h_min -24
_diffrn_reflns_limit_k_max 22
_diffrn_reflns_limit_k_min -22
_diffrn_reflns_limit_l_max 26
_diffrn_reflns_limit_l_min -26
_diffrn_reflns_number 168000
_diffrn_reflns_point_group_measured_fraction_full 1.000
_diffrn_reflns_point_group_measured_fraction_max 1.000
_diffrn_reflns_theta_full 25.242
_diffrn_reflns_theta_max 34.970
_diffrn_reflns_theta_min 1.642
_diffrn_source 'I\mS microfocus'
_exptl_absorpt_coefficient_mu 0.281
_exptl_absorpt_correction_T_max 1.0000
_exptl_absorpt_correction_T_min 0.9506
_exptl_absorpt_correction_type multi-scan
_exptl_absorpt_process_details 'SADABS-2016/2 (Sheldrick)'
_exptl_crystal_colour red
_exptl_crystal_density_diffrn 1.163
_exptl_crystal_description block
_exptl_crystal_F_000 1280
_exptl_crystal_size_max 0.160
_exptl_crystal_size_mid 0.100
_exptl_crystal_size_min 0.060
_refine_diff_density_max 0.471
_refine_diff_density_min -0.360
_refine_diff_density_rms 0.054
_refine_ls_extinction_method none
_refine_ls_goodness_of_fit_ref 1.133
_refine_ls_hydrogen_treatment constr
_refine_ls_matrix_type full
_refine_ls_number_parameters 479
_refine_ls_number_reflns 14727
_refine_ls_number_restraints 0
_refine_ls_restrained_S_all 1.133
_refine_ls_R_factor_all 0.0559
_refine_ls_R_factor_gt 0.0463
_refine_ls_shift/su_max 0.002
_refine_ls_shift/su_mean 0.000
_refine_ls_structure_factor_coef Fsqd
_refine_ls_weighting_details 'w=1/[\s^2^(Fo^2^)+(0.0400P)^2^+1.3500P] where P=(Fo^2^+2Fc^2^)/3'
_refine_ls_weighting_scheme calc
_refine_ls_wR_factor_gt 0.1089
_refine_ls_wR_factor_ref 0.1131
_reflns_Friedel_coverage 0.000
_reflns_number_gt 12730
_reflns_number_total 14727
_reflns_threshold_expression 'I > 2\s(I)'
_cod_data_source_file d6dt00059b2.cif
_cod_data_source_block 5k
_cod_depositor_comments 'Adding full bibliography for 7720284--7720301.cif.'
_cod_original_sg_symbol_H-M 'P 21/n'
_cod_database_code 7720299
_shelx_shelxl_version_number 2018/3
_shelx_space_group_comment
;
The symmetry employed for this shelxl refinement is uniquely defined
by the following loop, which should always be used as a source of
symmetry information in preference to the above space-group names.
They are only intended as comments.
;
_shelx_estimated_absorpt_t_min 0.956
_shelx_estimated_absorpt_t_max 0.983

loop_
_space_group_symop_operation_xyz
'x, y, z'
'-x+1/2, y+1/2, -z+1/2'
'-x, -y, -z'
'x-1/2, -y-1/2, z-1/2'

loop_
_atom_site_label
_atom_site_type_symbol
_atom_site_fract_x
_atom_site_fract_y
_atom_site_fract_z
_atom_site_U_iso_or_equiv
_atom_site_adp_type
_atom_site_occupancy
_atom_site_site_symmetry_order
_atom_site_calc_flag
_atom_site_refinement_flags_posn
_atom_site_refinement_flags_adp
_atom_site_refinement_flags_occupancy
_atom_site_disorder_assembly
_atom_site_disorder_group
Ti1 Ti 0.23955(2) 0.51934(2) 0.48021(2) 0.01285(4) Uani 1 1 d . . . . .
C1A C 0.1287(2) 0.4337(3) 0.53586(16) 0.0261(5) Uani 0.694(6) 1 d . . P A 1
H1A H 0.076668 0.407608 0.498550 0.031 Uiso 0.694(6) 1 calc R U P A 1
C2A C 0.1368(2) 0.5273(3) 0.57000(19) 0.0244(5) Uani 0.694(6) 1 d . . P A 1
H2A H 0.090980 0.575800 0.560052 0.029 Uiso 0.694(6) 1 calc R U P A 1
C3A C 0.2242(3) 0.5370(3) 0.62146(16) 0.0256(5) Uani 0.694(6) 1 d . . P A 1
H3A H 0.248361 0.593269 0.652070 0.031 Uiso 0.694(6) 1 calc R U P A 1
C4A C 0.26932(17) 0.4484(3) 0.61938(18) 0.0283(6) Uani 0.694(6) 1 d . . P A 1
H4A H 0.329467 0.433793 0.648935 0.034 Uiso 0.694(6) 1 calc R U P A 1
C5A C 0.2106(3) 0.38548(18) 0.5664(2) 0.0275(5) Uani 0.694(6) 1 d . . P A 1
H5A H 0.224024 0.320773 0.553337 0.033 Uiso 0.694(6) 1 calc R U P A 1
C6A C 0.33156(19) 0.5187(3) 0.38090(18) 0.0291(6) Uani 0.694(6) 1 d . . P A 1
H6A H 0.305929 0.501119 0.324644 0.035 Uiso 0.694(6) 1 calc R U P A 1
C7A C 0.33580(15) 0.6125(2) 0.41371(18) 0.0251(4) Uani 0.694(6) 1 d . . P A 1
H7A H 0.313259 0.669688 0.383691 0.030 Uiso 0.694(6) 1 calc R U P A 1
C8A C 0.37901(17) 0.6079(2) 0.49856(18) 0.0216(5) Uani 0.694(6) 1 d . . P A 1
H8A H 0.390426 0.661156 0.536136 0.026 Uiso 0.694(6) 1 calc R U P A 1
C9A C 0.40246(11) 0.5107(2) 0.51825(15) 0.0240(5) Uani 0.694(6) 1 d . . P A 1
H9A H 0.433508 0.486623 0.571210 0.029 Uiso 0.694(6) 1 calc R U P A 1
C10A C 0.3716(3) 0.4551(4) 0.4452(2) 0.0283(8) Uani 0.694(6) 1 d . . P A 1
H10A H 0.377033 0.386734 0.440459 0.034 Uiso 0.694(6) 1 calc R U P A 1
C1B C 0.1195(4) 0.4827(13) 0.5477(6) 0.048(3) Uani 0.306(6) 1 d . . P A 2
H1B H 0.057612 0.491432 0.520337 0.058 Uiso 0.306(6) 1 calc R U P A 2
C2B C 0.1735(11) 0.5512(5) 0.5958(7) 0.049(3) Uani 0.306(6) 1 d . . P A 2
H2B H 0.155999 0.614774 0.608070 0.059 Uiso 0.306(6) 1 calc R U P A 2
C3B C 0.2568(8) 0.5103(9) 0.6224(3) 0.041(2) Uani 0.306(6) 1 d . . P A 2
H3B H 0.308371 0.540769 0.656915 0.049 Uiso 0.306(6) 1 calc R U P A 2
C4B C 0.2541(7) 0.4165(8) 0.5905(7) 0.039(2) Uani 0.306(6) 1 d . . P A 2
H4B H 0.302811 0.371483 0.598656 0.047 Uiso 0.306(6) 1 calc R U P A 2
C5B C 0.1676(10) 0.4018(8) 0.5454(5) 0.043(2) Uani 0.306(6) 1 d . . P A 2
H5B H 0.145240 0.343608 0.517038 0.052 Uiso 0.306(6) 1 calc R U P A 2
C6B C 0.3399(4) 0.5614(8) 0.3926(5) 0.0362(19) Uani 0.306(6) 1 d . . P A 2
H6B H 0.314996 0.583760 0.337531 0.043 Uiso 0.306(6) 1 calc R U P A 2
C7B C 0.3617(6) 0.6167(4) 0.4619(8) 0.042(2) Uani 0.306(6) 1 d . . P A 2
H7B H 0.355258 0.685316 0.462998 0.050 Uiso 0.306(6) 1 calc R U P A 2
C8B C 0.3945(4) 0.5598(8) 0.5302(4) 0.043(2) Uani 0.306(6) 1 d . . P A 2
H8B H 0.414051 0.581040 0.586396 0.051 Uiso 0.306(6) 1 calc R U P A 2
C9B C 0.3937(4) 0.4630(6) 0.5008(6) 0.0383(18) Uani 0.306(6) 1 d . . P A 2
H9B H 0.412602 0.406422 0.533213 0.046 Uiso 0.306(6) 1 calc R U P A 2
C10B C 0.3601(8) 0.4672(8) 0.4160(7) 0.038(3) Uani 0.306(6) 1 d . . P A 2
H10B H 0.352203 0.413072 0.379326 0.046 Uiso 0.306(6) 1 calc R U P A 2
C11A C 0.10885(17) 0.53496(15) 0.31926(14) 0.0214(4) Uani 0.5 1 d . . P B 1
H11A H 0.151520 0.564562 0.289264 0.026 Uiso 0.5 1 calc R U P B 1
H11B H 0.054951 0.512411 0.277242 0.026 Uiso 0.5 1 calc R U P B 1
C11B C 0.07523(14) 0.52458(15) 0.34357(14) 0.0190(3) Uani 0.5 1 d . . P B 2
H11C H 0.041181 0.510852 0.285813 0.023 Uiso 0.5 1 calc R U P B 2
H11D H 0.032805 0.517751 0.380587 0.023 Uiso 0.5 1 calc R U P B 2
C12 C 0.15426(7) 0.44829(7) 0.36986(6) 0.02034(17) Uani 1 1 d . . . . .
C13 C 0.14913(6) 0.35870(7) 0.33632(6) 0.01623(15) Uani 1 1 d . . . . .
C14 C 0.21239(7) 0.27776(7) 0.37708(6) 0.01743(16) Uani 1 1 d . . . . .
H14 H 0.251101 0.304891 0.429731 0.021 Uiso 1 1 calc R U . . .
C15 C 0.16131(8) 0.19019(8) 0.40181(8) 0.0245(2) Uani 1 1 d . . . . .
H15A H 0.122748 0.212577 0.438935 0.029 Uiso 1 1 calc R U . . .
H15B H 0.121075 0.162425 0.351082 0.029 Uiso 1 1 calc R U . . .
C16 C 0.22538(9) 0.11116(9) 0.44617(8) 0.0295(2) Uani 1 1 d . . . . .
H16A H 0.258754 0.135574 0.501262 0.035 Uiso 1 1 calc R U . . .
H16B H 0.189456 0.053999 0.455586 0.035 Uiso 1 1 calc R U . . .
C17 C 0.29316(11) 0.08024(10) 0.39581(9) 0.0384(3) Uani 1 1 d . . . . .
H17A H 0.337678 0.034814 0.429471 0.046 Uiso 1 1 calc R U . . .
H17B H 0.260627 0.045372 0.345119 0.046 Uiso 1 1 calc R U . . .
C18 C 0.34327(9) 0.16670(11) 0.37044(8) 0.0340(3) Uani 1 1 d . . . . .
H18A H 0.382858 0.144102 0.334325 0.041 Uiso 1 1 calc R U . . .
H18B H 0.382223 0.196580 0.420848 0.041 Uiso 1 1 calc R U . . .
C19 C 0.27678(8) 0.24291(10) 0.32360(7) 0.0278(2) Uani 1 1 d . . . . .
H19A H 0.240937 0.214550 0.271012 0.033 Uiso 1 1 calc R U . . .
H19B H 0.311073 0.298995 0.309284 0.033 Uiso 1 1 calc R U . . .
C20 C 0.07927(7) 0.32476(7) 0.25863(6) 0.01771(16) Uani 1 1 d . . . . .
H20 H 0.095044 0.255391 0.250849 0.021 Uiso 1 1 calc R U . . .
C21 C 0.08214(8) 0.37486(9) 0.17641(7) 0.0245(2) Uani 1 1 d . . . . .
H21A H 0.144584 0.372368 0.167951 0.029 Uiso 1 1 calc R U . . .
H21B H 0.064718 0.443931 0.178682 0.029 Uiso 1 1 calc R U . . .
C22 C 0.01677(8) 0.32426(10) 0.10318(7) 0.0292(2) Uani 1 1 d . . . . .
H22A H 0.015878 0.360271 0.051059 0.035 Uiso 1 1 calc R U . . .
H22B H 0.038822 0.257650 0.096848 0.035 Uiso 1 1 calc R U . . .
C23 C -0.07896(8) 0.31918(10) 0.11666(7) 0.0287(2) Uani 1 1 d . . . . .
H23A H -0.103917 0.385732 0.115615 0.034 Uiso 1 1 calc R U . . .
H23B H -0.117894 0.282059 0.070460 0.034 Uiso 1 1 calc R U . . .
C24 C -0.08134(9) 0.27127(11) 0.19882(8) 0.0336(3) Uani 1 1 d . . . . .
H24A H -0.063490 0.202241 0.197332 0.040 Uiso 1 1 calc R U . . .
H24B H -0.143956 0.273435 0.206878 0.040 Uiso 1 1 calc R U . . .
C25 C -0.01761(7) 0.32188(9) 0.27174(7) 0.0244(2) Uani 1 1 d . . . . .
H25A H -0.017825 0.286785 0.324067 0.029 Uiso 1 1 calc R U . . .
H25B H -0.039114 0.388963 0.276989 0.029 Uiso 1 1 calc R U . . .
C26A C 0.08016(15) 0.61080(15) 0.37463(14) 0.0205(3) Uani 0.5 1 d . . P B 1
H26A H 0.037278 0.581035 0.404309 0.025 Uiso 0.5 1 calc R U P B 1
H26B H 0.048047 0.664060 0.339419 0.025 Uiso 0.5 1 calc R U P B 1
C26B C 0.11078(16) 0.62830(16) 0.34853(13) 0.0209(4) Uani 0.5 1 d . . P B 2
H26C H 0.059530 0.673833 0.329895 0.025 Uiso 0.5 1 calc R U P B 2
H26D H 0.152522 0.635783 0.310944 0.025 Uiso 0.5 1 calc R U P B 2
C27 C 0.16157(7) 0.65343(8) 0.43925(7) 0.02116(18) Uani 1 1 d . . . . .
C28 C 0.16301(7) 0.74509(7) 0.46847(6) 0.01802(16) Uani 1 1 d . . . . .
C29 C 0.09771(7) 0.82681(8) 0.42951(7) 0.02113(18) Uani 1 1 d . . . . .
H29 H 0.116516 0.884808 0.465945 0.025 Uiso 1 1 calc R U . . .
C30 C 0.10458(9) 0.85834(9) 0.34181(7) 0.0278(2) Uani 1 1 d . . . . .
H30A H 0.167760 0.877825 0.343353 0.033 Uiso 1 1 calc R U . . .
H30B H 0.089068 0.802705 0.303073 0.033 Uiso 1 1 calc R U . . .
C31 C 0.04083(10) 0.94329(10) 0.30952(9) 0.0374(3) Uani 1 1 d . . . . .
H31A H 0.061304 1.001487 0.344051 0.045 Uiso 1 1 calc R U . . .
H31B H 0.043599 0.958372 0.251498 0.045 Uiso 1 1 calc R U . . .
C32 C -0.05687(10) 0.92012(11) 0.31190(11) 0.0440(4) Uani 1 1 d . . . . .
H32A H -0.095499 0.977615 0.293270 0.053 Uiso 1 1 calc R U . . .
H32B H -0.079538 0.866034 0.273060 0.053 Uiso 1 1 calc R U . . .
C33 C -0.06347(10) 0.89197(12) 0.39941(12) 0.0440(4) Uani 1 1 d . . . . .
H33A H -0.126891 0.874241 0.398667 0.053 Uiso 1 1 calc R U . . .
H33B H -0.046628 0.948397 0.437047 0.053 Uiso 1 1 calc R U . . .
C34 C -0.00114(8) 0.80631(10) 0.43291(9) 0.0326(3) Uani 1 1 d . . . . .
H34A H -0.022909 0.747627 0.399522 0.039 Uiso 1 1 calc R U . . .
H34B H -0.003747 0.793158 0.491297 0.039 Uiso 1 1 calc R U . . .
C35 C 0.23286(7) 0.77526(7) 0.54659(6) 0.01897(17) Uani 1 1 d . . . . .
H35 H 0.269350 0.716043 0.567418 0.023 Uiso 1 1 calc R U . . .
C36 C 0.19178(9) 0.81089(10) 0.61800(7) 0.0308(2) Uani 1 1 d . . . . .
H36A H 0.155370 0.870071 0.600039 0.037 Uiso 1 1 calc R U . . .
H36B H 0.150804 0.760356 0.631101 0.037 Uiso 1 1 calc R U . . .
C37 C 0.26543(11) 0.83355(12) 0.69625(8) 0.0396(3) Uani 1 1 d . . . . .
H37A H 0.298480 0.773127 0.717000 0.047 Uiso 1 1 calc R U . . .
H37B H 0.236878 0.858330 0.740316 0.047 Uiso 1 1 calc R U . . .
C38 C 0.33243(11) 0.90901(11) 0.67848(9) 0.0384(3) Uani 1 1 d . . . . .
H38A H 0.300757 0.971684 0.663655 0.046 Uiso 1 1 calc R U . . .
H38B H 0.381300 0.919160 0.729243 0.046 Uiso 1 1 calc R U . . .
C39 C 0.37354(8) 0.87590(9) 0.60738(9) 0.0308(2) Uani 1 1 d . . . . .
H39A H 0.411403 0.817591 0.624915 0.037 Uiso 1 1 calc R U . . .
H39B H 0.413135 0.927822 0.594215 0.037 Uiso 1 1 calc R U . . .
C40 C 0.29972(7) 0.85205(8) 0.52930(7) 0.02238(19) Uani 1 1 d . . . . .
H40A H 0.328504 0.827851 0.485192 0.027 Uiso 1 1 calc R U . . .
H40B H 0.266030 0.912099 0.508527 0.027 Uiso 1 1 calc R U . . .

loop_
_atom_site_aniso_label
_atom_site_aniso_U_11
_atom_site_aniso_U_22
_atom_site_aniso_U_33
_atom_site_aniso_U_23
_atom_site_aniso_U_13
_atom_site_aniso_U_12
Ti1 0.01065(6) 0.01588(7) 0.01256(6) -0.00079(5) 0.00385(5) -0.00179(5)
C1A 0.0213(13) 0.0392(16) 0.0181(7) 0.0041(11) 0.0050(9) -0.0133(10)
C2A 0.0247(14) 0.0299(15) 0.0234(13) 0.0083(9) 0.0153(10) 0.0093(9)
C3A 0.0389(15) 0.0245(11) 0.0152(8) -0.0034(7) 0.0103(11) -0.0085(10)
C4A 0.0198(7) 0.0458(18) 0.0196(10) 0.0144(10) 0.0051(7) 0.0054(10)
C5A 0.0455(16) 0.0190(8) 0.0233(12) 0.0050(8) 0.0188(11) 0.0017(12)
C6A 0.0196(8) 0.0447(15) 0.0272(9) -0.0124(12) 0.0138(7) -0.0098(10)
C7A 0.0192(8) 0.0301(11) 0.0294(11) 0.0058(9) 0.0124(8) -0.0036(7)
C8A 0.0138(7) 0.0268(12) 0.0250(10) -0.0082(9) 0.0061(8) -0.0065(6)
C9A 0.0105(6) 0.0303(11) 0.0303(10) 0.0064(9) 0.0030(6) -0.0006(8)
C10A 0.0150(10) 0.0211(8) 0.052(3) -0.0079(17) 0.0154(16) -0.0026(7)
C1B 0.019(2) 0.098(9) 0.031(4) 0.033(5) 0.013(3) 0.010(5)
C2B 0.093(8) 0.025(3) 0.048(5) 0.012(3) 0.056(5) 0.017(4)
C3B 0.046(4) 0.068(7) 0.0091(16) -0.003(3) 0.006(2) -0.029(4)
C4B 0.049(5) 0.035(4) 0.043(4) 0.030(3) 0.030(4) 0.028(3)
C5B 0.062(6) 0.049(5) 0.023(3) -0.011(3) 0.019(4) -0.041(5)
C6B 0.021(2) 0.062(5) 0.030(3) 0.024(4) 0.015(2) 0.011(3)
C7B 0.039(4) 0.0141(18) 0.089(7) -0.011(4) 0.047(5) -0.010(3)
C8B 0.018(2) 0.078(6) 0.034(3) -0.030(4) 0.0101(19) -0.020(3)
C9B 0.018(2) 0.041(3) 0.063(4) 0.029(3) 0.022(3) 0.013(2)
C10B 0.028(4) 0.041(7) 0.055(6) -0.029(5) 0.027(5) -0.016(4)
C11A 0.0263(10) 0.0167(8) 0.0190(9) 0.0004(7) 0.0007(8) 0.0009(7)
C11B 0.0169(8) 0.0199(8) 0.0197(8) -0.0016(7) 0.0036(7) -0.0003(7)
C12 0.0221(4) 0.0181(4) 0.0176(4) 0.0005(3) -0.0018(3) -0.0029(3)
C13 0.0152(4) 0.0184(4) 0.0148(4) 0.0004(3) 0.0030(3) -0.0027(3)
C14 0.0174(4) 0.0192(4) 0.0153(4) -0.0018(3) 0.0033(3) -0.0001(3)
C15 0.0223(4) 0.0182(4) 0.0299(5) 0.0032(4) 0.0002(4) -0.0016(4)
C16 0.0303(5) 0.0204(5) 0.0321(6) 0.0029(4) -0.0045(4) 0.0011(4)
C17 0.0441(7) 0.0294(6) 0.0347(6) -0.0072(5) -0.0051(5) 0.0168(5)
C18 0.0297(6) 0.0497(8) 0.0213(5) -0.0041(5) 0.0035(4) 0.0198(5)
C19 0.0255(5) 0.0411(6) 0.0168(4) -0.0015(4) 0.0051(4) 0.0111(5)
C20 0.0175(4) 0.0186(4) 0.0158(4) -0.0015(3) 0.0014(3) -0.0023(3)
C21 0.0220(4) 0.0326(5) 0.0180(4) 0.0030(4) 0.0027(3) -0.0023(4)
C22 0.0247(5) 0.0438(7) 0.0169(4) -0.0037(4) 0.0004(4) 0.0063(5)
C23 0.0223(5) 0.0351(6) 0.0242(5) -0.0059(4) -0.0034(4) 0.0026(4)
C24 0.0229(5) 0.0425(7) 0.0316(6) -0.0017(5) -0.0012(4) -0.0125(5)
C25 0.0174(4) 0.0346(6) 0.0205(4) -0.0004(4) 0.0030(3) -0.0055(4)
C26A 0.0209(9) 0.0173(8) 0.0222(9) -0.0013(7) 0.0026(8) 0.0003(7)
C26B 0.0249(9) 0.0201(9) 0.0169(8) 0.0003(7) 0.0035(7) 0.0010(7)
C27 0.0202(4) 0.0215(4) 0.0202(4) -0.0026(3) 0.0015(3) 0.0041(3)
C28 0.0182(4) 0.0198(4) 0.0170(4) -0.0003(3) 0.0059(3) 0.0010(3)
C29 0.0200(4) 0.0193(4) 0.0235(4) -0.0045(3) 0.0038(3) 0.0028(3)
C30 0.0297(5) 0.0273(5) 0.0244(5) 0.0000(4) 0.0023(4) 0.0033(4)
C31 0.0378(7) 0.0300(6) 0.0356(7) 0.0040(5) -0.0091(5) 0.0032(5)
C32 0.0318(6) 0.0354(7) 0.0528(9) -0.0064(6) -0.0144(6) 0.0090(5)
C33 0.0240(6) 0.0428(8) 0.0618(10) -0.0098(7) 0.0030(6) 0.0120(5)
C34 0.0215(5) 0.0319(6) 0.0445(7) -0.0036(5) 0.0083(5) 0.0029(4)
C35 0.0219(4) 0.0188(4) 0.0166(4) -0.0002(3) 0.0053(3) -0.0021(3)
C36 0.0337(6) 0.0397(6) 0.0221(5) -0.0105(5) 0.0130(4) -0.0128(5)
C37 0.0502(8) 0.0474(8) 0.0212(5) -0.0113(5) 0.0087(5) -0.0183(7)
C38 0.0407(7) 0.0370(7) 0.0343(7) -0.0127(5) 0.0024(5) -0.0131(6)
C39 0.0250(5) 0.0261(5) 0.0393(7) -0.0034(5) 0.0034(5) -0.0058(4)
C40 0.0208(4) 0.0203(4) 0.0268(5) 0.0019(4) 0.0071(4) -0.0010(3)

loop_
_atom_type_symbol
_atom_type_description
_atom_type_scat_dispersion_real
_atom_type_scat_dispersion_imag
_atom_type_scat_source
C C 0.0033 0.0016 'International Tables Vol C Tables 4.2.6.8 and 6.1.1.4'
H H 0.0000 0.0000 'International Tables Vol C Tables 4.2.6.8 and 6.1.1.4'
Ti Ti 0.2776 0.4457 'International Tables Vol C Tables 4.2.6.8 and 6.1.1.4'

loop_
_geom_angle_atom_site_label_1
_geom_angle_atom_site_label_2
_geom_angle_atom_site_label_3
_geom_angle
_geom_angle_site_symmetry_1
_geom_angle_site_symmetry_3
_geom_angle_publ_flag
C12 Ti1 C27 87.09(4) . . ?
C12 Ti1 C4B 108.3(4) . . ?
C27 Ti1 C4B 135.11(17) . . ?
C12 Ti1 C3B 136.38(17) . . ?
C27 Ti1 C3B 106.3(4) . . ?
C4B Ti1 C3B 35.4(3) . . ?
C12 Ti1 C5B 80.02(18) . . ?
C27 Ti1 C5B 116.3(4) . . ?
C4B Ti1 C5B 34.2(3) . . ?
C3B Ti1 C5B 56.7(2) . . ?
C12 Ti1 C7B 118.2(3) . . ?
C27 Ti1 C7B 82.4(2) . . ?
C4B Ti1 C7B 121.6(5) . . ?
C3B Ti1 C7B 104.8(4) . . ?
C5B Ti1 C7B 155.7(5) . . ?
C12 Ti1 C8B 137.42(13) . . ?
C27 Ti1 C8B 109.0(3) . . ?
C4B Ti1 C8B 88.0(4) . . ?
C3B Ti1 C8B 77.9(3) . . ?
C5B Ti1 C8B 122.1(5) . . ?
C7B Ti1 C8B 33.6(3) . . ?
C12 Ti1 C10A 89.96(10) . . ?
C27 Ti1 C10A 130.99(12) . . ?
C12 Ti1 C6A 75.87(6) . . ?
C27 Ti1 C6A 98.63(11) . . ?
C10A Ti1 C6A 34.12(10) . . ?
C12 Ti1 C2A 100.97(11) . . ?
C27 Ti1 C2A 76.79(7) . . ?
C10A Ti1 C2A 151.03(12) . . ?
C6A Ti1 C2A 174.66(11) . . ?
C12 Ti1 C2B 117.8(4) . . ?
C27 Ti1 C2B 78.3(2) . . ?
C4B Ti1 C2B 57.1(2) . . ?
C3B Ti1 C2B 33.6(3) . . ?
C5B Ti1 C2B 55.6(2) . . ?
C7B Ti1 C2B 119.0(4) . . ?
C8B Ti1 C2B 104.2(5) . . ?
C12 Ti1 C7A 99.36(8) . . ?
C27 Ti1 C7A 75.69(7) . . ?
C10A Ti1 C7A 56.60(13) . . ?
C6A Ti1 C7A 33.93(9) . . ?
C2A Ti1 C7A 144.64(12) . . ?
C5A C1A C2A 107.8(2) . . ?
C5A C1A Ti1 74.19(15) . . ?
C2A C1A Ti1 72.48(15) . . ?
C5A C1A H1A 126.1 . . ?
C2A C1A H1A 126.1 . . ?
Ti1 C1A H1A 119.1 . . ?
C1A C2A C3A 108.2(2) . . ?
C1A C2A Ti1 73.58(14) . . ?
C3A C2A Ti1 73.63(14) . . ?
C1A C2A H2A 125.9 . . ?
C3A C2A H2A 125.9 . . ?
Ti1 C2A H2A 118.8 . . ?
C4A C3A C2A 107.4(2) . . ?
C4A C3A Ti1 74.34(15) . . ?
C2A C3A Ti1 72.35(14) . . ?
C4A C3A H3A 126.3 . . ?
C2A C3A H3A 126.3 . . ?
Ti1 C3A H3A 118.9 . . ?
C5A C4A C3A 108.1(2) . . ?
C5A C4A Ti1 73.03(14) . . ?
C3A C4A Ti1 72.00(15) . . ?
C5A C4A H4A 125.9 . . ?
C3A C4A H4A 125.9 . . ?
Ti1 C4A H4A 120.8 . . ?
C1A C5A C4A 108.4(3) . . ?
C1A C5A Ti1 72.30(15) . . ?
C4A C5A Ti1 73.68(15) . . ?
C1A C5A H5A 125.8 . . ?
C4A C5A H5A 125.8 . . ?
Ti1 C5A H5A 120.0 . . ?
C7A C6A C10A 108.2(3) . . ?
C7A C6A Ti1 73.25(13) . . ?
C10A C6A Ti1 72.7(2) . . ?
C7A C6A H6A 125.9 . . ?
C10A C6A H6A 125.9 . . ?
Ti1 C6A H6A 120.0 . . ?
C6A C7A C8A 108.3(3) . . ?
C6A C7A Ti1 72.81(14) . . ?
C8A C7A Ti1 73.18(15) . . ?
C6A C7A H7A 125.9 . . ?
C8A C7A H7A 125.9 . . ?
Ti1 C7A H7A 119.9 . . ?
C7A C8A C9A 108.0(2) . . ?
C7A C8A Ti1 72.82(14) . . ?
C9A C8A Ti1 73.33(13) . . ?
C7A C8A H8A 126.0 . . ?
C9A C8A H8A 126.0 . . ?
Ti1 C8A H8A 119.7 . . ?
C8A C9A C10A 107.7(2) . . ?
C8A C9A Ti1 72.73(12) . . ?
C10A C9A Ti1 71.88(19) . . ?
C8A C9A H9A 126.2 . . ?
C10A C9A H9A 126.2 . . ?
Ti1 C9A H9A 121.0 . . ?
C6A C10A C9A 107.8(3) . . ?
C6A C10A Ti1 73.2(2) . . ?
C9A C10A Ti1 73.82(19) . . ?
C6A C10A H10A 126.1 . . ?
C9A C10A H10A 126.1 . . ?
Ti1 C10A H10A 118.8 . . ?
C5B C1B C2B 109.4(6) . . ?
C5B C1B Ti1 71.5(3) . . ?
C2B C1B Ti1 73.1(4) . . ?
C5B C1B H1B 125.3 . . ?
C2B C1B H1B 125.3 . . ?
Ti1 C1B H1B 121.7 . . ?
C3B C2B C1B 106.6(6) . . ?
C3B C2B Ti1 69.5(3) . . ?
C1B C2B Ti1 73.6(4) . . ?
C3B C2B H2B 126.7 . . ?
C1B C2B H2B 126.7 . . ?
Ti1 C2B H2B 121.9 . . ?
C2B C3B C4B 108.6(7) . . ?
C2B C3B Ti1 76.9(4) . . ?
C4B C3B Ti1 71.3(3) . . ?
C2B C3B H3B 125.7 . . ?
C4B C3B H3B 125.7 . . ?
Ti1 C3B H3B 118.0 . . ?
C5B C4B C3B 106.5(6) . . ?
C5B C4B Ti1 75.8(3) . . ?
C3B C4B Ti1 73.3(3) . . ?
C5B C4B H4B 126.7 . . ?
C3B C4B H4B 126.7 . . ?
Ti1 C4B H4B 116.4 . . ?
C1B C5B C4B 108.8(6) . . ?
C1B C5B Ti1 75.8(4) . . ?
C4B C5B Ti1 70.0(3) . . ?
C1B C5B H5B 125.6 . . ?
C4B C5B H5B 125.6 . . ?
Ti1 C5B H5B 120.4 . . ?
C7B C6B C10B 107.6(7) . . ?
C7B C6B Ti1 72.0(3) . . ?
C10B C6B Ti1 74.5(5) . . ?
C7B C6B H6B 126.2 . . ?
C10B C6B H6B 126.2 . . ?
Ti1 C6B H6B 119.2 . . ?
C6B C7B C8B 110.2(5) . . ?
C6B C7B Ti1 75.1(3) . . ?
C8B C7B Ti1 73.4(3) . . ?
C6B C7B H7B 124.9 . . ?
C8B C7B H7B 124.9 . . ?
Ti1 C7B H7B 118.3 . . ?
C7B C8B C9B 106.5(5) . . ?
C7B C8B Ti1 73.0(3) . . ?
C9B C8B Ti1 74.4(3) . . ?
C7B C8B H8B 126.8 . . ?
C9B C8B H8B 126.8 . . ?
Ti1 C8B H8B 118.0 . . ?
C10B C9B C8B 106.3(8) . . ?
C10B C9B Ti1 74.1(5) . . ?
C8B C9B Ti1 71.1(3) . . ?
C10B C9B H9B 126.9 . . ?
C8B C9B H9B 126.9 . . ?
Ti1 C9B H9B 119.8 . . ?
C6B C10B C9B 109.5(9) . . ?
C6B C10B Ti1 72.6(5) . . ?
C9B C10B Ti1 72.9(5) . . ?
C6B C10B H10B 125.3 . . ?
C9B C10B H10B 125.3 . . ?
Ti1 C10B H10B 120.9 . . ?
C26A C11A C12 111.43(17) . . ?
C26A C11A H11A 109.3 . . ?
C12 C11A H11A 109.3 . . ?
C26A C11A H11B 109.3 . . ?
C12 C11A H11B 109.3 . . ?
H11A C11A H11B 108.0 . . ?
C26B C11B C12 111.91(16) . . ?
C26B C11B H11C 109.2 . . ?
C12 C11B H11C 109.2 . . ?
C26B C11B H11D 109.2 . . ?
C12 C11B H11D 109.2 . . ?
H11C C11B H11D 107.9 . . ?
C13 C12 C11A 121.09(11) . . ?
C13 C12 C11B 122.01(11) . . ?
C13 C12 Ti1 135.50(8) . . ?
C11A C12 Ti1 102.00(9) . . ?
C11B C12 Ti1 101.16(9) . . ?
C12 C13 C14 121.30(9) . . ?
C12 C13 C20 125.81(9) . . ?
C14 C13 C20 112.81(8) . . ?
C13 C14 C19 113.24(8) . . ?
C13 C14 C15 112.73(8) . . ?
C19 C14 C15 109.55(9) . . ?
C13 C14 H14 107.0 . . ?
C19 C14 H14 107.0 . . ?
C15 C14 H14 107.0 . . ?
C16 C15 C14 112.44(9) . . ?
C16 C15 H15A 109.1 . . ?
C14 C15 H15A 109.1 . . ?
C16 C15 H15B 109.1 . . ?
C14 C15 H15B 109.1 . . ?
H15A C15 H15B 107.8 . . ?
C17 C16 C15 111.86(11) . . ?
C17 C16 H16A 109.2 . . ?
C15 C16 H16A 109.2 . . ?
C17 C16 H16B 109.2 . . ?
C15 C16 H16B 109.2 . . ?
H16A C16 H16B 107.9 . . ?
C18 C17 C16 112.02(10) . . ?
C18 C17 H17A 109.2 . . ?
C16 C17 H17A 109.2 . . ?
C18 C17 H17B 109.2 . . ?
C16 C17 H17B 109.2 . . ?
H17A C17 H17B 107.9 . . ?
C17 C18 C19 111.19(11) . . ?
C17 C18 H18A 109.4 . . ?
C19 C18 H18A 109.4 . . ?
C17 C18 H18B 109.4 . . ?
C19 C18 H18B 109.4 . . ?
H18A C18 H18B 108.0 . . ?
C18 C19 C14 110.83(9) . . ?
C18 C19 H19A 109.5 . . ?
C14 C19 H19A 109.5 . . ?
C18 C19 H19B 109.5 . . ?
C14 C19 H19B 109.5 . . ?
H19A C19 H19B 108.1 . . ?
C21 C20 C13 116.49(8) . . ?
C21 C20 C25 111.29(8) . . ?
C13 C20 C25 112.79(8) . . ?
C21 C20 H20 105.0 . . ?
C13 C20 H20 105.0 . . ?
C25 C20 H20 105.0 . . ?
C20 C21 C22 110.17(9) . . ?
C20 C21 H21A 109.6 . . ?
C22 C21 H21A 109.6 . . ?
C20 C21 H21B 109.6 . . ?
C22 C21 H21B 109.6 . . ?
H21A C21 H21B 108.1 . . ?
C23 C22 C21 111.59(9) . . ?
C23 C22 H22A 109.3 . . ?
C21 C22 H22A 109.3 . . ?
C23 C22 H22B 109.3 . . ?
C21 C22 H22B 109.3 . . ?
H22A C22 H22B 108.0 . . ?
C24 C23 C22 111.97(10) . . ?
C24 C23 H23A 109.2 . . ?
C22 C23 H23A 109.2 . . ?
C24 C23 H23B 109.2 . . ?
C22 C23 H23B 109.2 . . ?
H23A C23 H23B 107.9 . . ?
C23 C24 C25 111.32(10) . . ?
C23 C24 H24A 109.4 . . ?
C25 C24 H24A 109.4 . . ?
C23 C24 H24B 109.4 . . ?
C25 C24 H24B 109.4 . . ?
H24A C24 H24B 108.0 . . ?
C24 C25 C20 110.60(10) . . ?
C24 C25 H25A 109.5 . . ?
C20 C25 H25A 109.5 . . ?
C24 C25 H25B 109.5 . . ?
C20 C25 H25B 109.5 . . ?
H25A C25 H25B 108.1 . . ?
C11A C26A C27 112.41(17) . . ?
C11A C26A H26A 109.1 . . ?
C27 C26A H26A 109.1 . . ?
C11A C26A H26B 109.1 . . ?
C27 C26A H26B 109.1 . . ?
H26A C26A H26B 107.9 . . ?
C11B C26B C27 110.51(17) . . ?
C11B C26B H26C 109.5 . . ?
C27 C26B H26C 109.5 . . ?
C11B C26B H26D 109.5 . . ?
C27 C26B H26D 109.5 . . ?
H26C C26B H26D 108.1 . . ?
C28 C27 C26A 123.02(11) . . ?
C28 C27 C26B 121.02(12) . . ?
C28 C27 Ti1 135.14(8) . . ?
C26A C27 Ti1 100.24(9) . . ?
C26B C27 Ti1 102.58(9) . . ?
C27 C28 C35 120.50(9) . . ?
C27 C28 C29 125.46(9) . . ?
C35 C28 C29 114.03(8) . . ?
C28 C29 C30 114.91(9) . . ?
C28 C29 C34 112.87(9) . . ?
C30 C29 C34 111.55(10) . . ?
C28 C29 H29 105.5 . . ?
C30 C29 H29 105.5 . . ?
C34 C29 H29 105.5 . . ?
C31 C30 C29 111.51(11) . . ?
C31 C30 H30A 109.3 . . ?
C29 C30 H30A 109.3 . . ?
C31 C30 H30B 109.3 . . ?
C29 C30 H30B 109.3 . . ?
H30A C30 H30B 108.0 . . ?
C32 C31 C30 111.69(12) . . ?
C32 C31 H31A 109.3 . . ?
C30 C31 H31A 109.3 . . ?
C32 C31 H31B 109.3 . . ?
C30 C31 H31B 109.3 . . ?
H31A C31 H31B 107.9 . . ?
C33 C32 C31 110.98(12) . . ?
C33 C32 H32A 109.4 . . ?
C31 C32 H32A 109.4 . . ?
C33 C32 H32B 109.4 . . ?
C31 C32 H32B 109.4 . . ?
H32A C32 H32B 108.0 . . ?
C32 C33 C34 111.51(12) . . ?
C32 C33 H33A 109.3 . . ?
C34 C33 H33A 109.3 . . ?
C32 C33 H33B 109.3 . . ?
C34 C33 H33B 109.3 . . ?
H33A C33 H33B 108.0 . . ?
C33 C34 C29 111.72(12) . . ?
C33 C34 H34A 109.3 . . ?
C29 C34 H34A 109.3 . . ?
C33 C34 H34B 109.3 . . ?
C29 C34 H34B 109.3 . . ?
H34A C34 H34B 107.9 . . ?
C28 C35 C36 114.17(9) . . ?
C28 C35 C40 112.91(8) . . ?
C36 C35 C40 109.06(9) . . ?
C28 C35 H35 106.7 . . ?
C36 C35 H35 106.7 . . ?
C40 C35 H35 106.7 . . ?
C37 C36 C35 111.42(11) . . ?
C37 C36 H36A 109.3 . . ?
C35 C36 H36A 109.3 . . ?
C37 C36 H36B 109.3 . . ?
C35 C36 H36B 109.3 . . ?
H36A C36 H36B 108.0 . . ?
C36 C37 C38 111.34(12) . . ?
C36 C37 H37A 109.4 . . ?
C38 C37 H37A 109.4 . . ?
C36 C37 H37B 109.4 . . ?
C38 C37 H37B 109.4 . . ?
H37A C37 H37B 108.0 . . ?
C39 C38 C37 110.81(11) . . ?
C39 C38 H38A 109.5 . . ?
C37 C38 H38A 109.5 . . ?
C39 C38 H38B 109.5 . . ?
C37 C38 H38B 109.5 . . ?
H38A C38 H38B 108.1 . . ?
C38 C39 C40 111.19(11) . . ?
C38 C39 H39A 109.4 . . ?
C40 C39 H39A 109.4 . . ?
C38 C39 H39B 109.4 . . ?
C40 C39 H39B 109.4 . . ?
H39A C39 H39B 108.0 . . ?
C39 C40 C35 112.06(9) . . ?
C39 C40 H40A 109.2 . . ?
C35 C40 H40A 109.2 . . ?
C39 C40 H40B 109.2 . . ?
C35 C40 H40B 109.2 . . ?
H40A C40 H40B 107.9 . . ?

loop_
_geom_bond_atom_site_label_1
_geom_bond_atom_site_label_2
_geom_bond_distance
_geom_bond_site_symmetry_2
_geom_bond_publ_flag
Ti1 C12 2.2006(10) . ?
Ti1 C27 2.2112(11) . ?
Ti1 C4B 2.276(5) . ?
Ti1 C3B 2.302(5) . ?
Ti1 C5B 2.349(5) . ?
Ti1 C7B 2.364(5) . ?
Ti1 C8B 2.369(4) . ?
Ti1 C10A 2.381(4) . ?
Ti1 C6A 2.388(2) . ?
Ti1 C2A 2.392(2) . ?
Ti1 C2B 2.393(5) . ?
Ti1 C7A 2.3940(19) . ?
C1A C5A 1.394(4) . ?
C1A C2A 1.400(4) . ?
C1A H1A 0.9500 . ?
C2A C3A 1.404(4) . ?
C2A H2A 0.9500 . ?
C3A C4A 1.403(4) . ?
C3A H3A 0.9500 . ?
C4A C5A 1.394(4) . ?
C4A H4A 0.9500 . ?
C5A H5A 0.9500 . ?
C6A C7A 1.396(3) . ?
C6A C10A 1.399(4) . ?
C6A H6A 0.9500 . ?
C7A C8A 1.401(3) . ?
C7A H7A 0.9500 . ?
C8A C9A 1.402(4) . ?
C8A H8A 0.9500 . ?
C9A C10A 1.412(5) . ?
C9A H9A 0.9500 . ?
C10A H10A 0.9500 . ?
C1B C5B 1.337(12) . ?
C1B C2B 1.373(13) . ?
C1B H1B 0.9500 . ?
C2B C3B 1.360(11) . ?
C2B H2B 0.9500 . ?
C3B C4B 1.392(11) . ?
C3B H3B 0.9500 . ?
C4B C5B 1.362(11) . ?
C4B H4B 0.9500 . ?
C5B H5B 0.9500 . ?
C6B C7B 1.349(11) . ?
C6B C10B 1.367(13) . ?
C6B H6B 0.9500 . ?
C7B C8B 1.368(11) . ?
C7B H7B 0.9500 . ?
C8B C9B 1.419(11) . ?
C8B H8B 0.9500 . ?
C9B C10B 1.373(10) . ?
C9B H9B 0.9500 . ?
C10B H10B 0.9500 . ?
C11A C26A 1.517(3) . ?
C11A C12 1.525(2) . ?
C11A H11A 0.9900 . ?
C11A H11B 0.9900 . ?
C11B C26B 1.522(3) . ?
C11B C12 1.576(2) . ?
C11B H11C 0.9900 . ?
C11B H11D 0.9900 . ?
C12 C13 1.3465(14) . ?
C13 C14 1.5208(14) . ?
C13 C20 1.5325(13) . ?
C14 C19 1.5384(15) . ?
C14 C15 1.5390(15) . ?
C14 H14 1.0000 . ?
C15 C16 1.5268(16) . ?
C15 H15A 0.9900 . ?
C15 H15B 0.9900 . ?
C16 C17 1.526(2) . ?
C16 H16A 0.9900 . ?
C16 H16B 0.9900 . ?
C17 C18 1.523(2) . ?
C17 H17A 0.9900 . ?
C17 H17B 0.9900 . ?
C18 C19 1.5331(17) . ?
C18 H18A 0.9900 . ?
C18 H18B 0.9900 . ?
C19 H19A 0.9900 . ?
C19 H19B 0.9900 . ?
C20 C21 1.5314(15) . ?
C20 C25 1.5354(14) . ?
C20 H20 1.0000 . ?
C21 C22 1.5386(16) . ?
C21 H21A 0.9900 . ?
C21 H21B 0.9900 . ?
C22 C23 1.5215(17) . ?
C22 H22A 0.9900 . ?
C22 H22B 0.9900 . ?
C23 C24 1.5155(19) . ?
C23 H23A 0.9900 . ?
C23 H23B 0.9900 . ?
C24 C25 1.5242(16) . ?
C24 H24A 0.9900 . ?
C24 H24B 0.9900 . ?
C25 H25A 0.9900 . ?
C25 H25B 0.9900 . ?
C26A C27 1.546(2) . ?
C26A H26A 0.9900 . ?
C26A H26B 0.9900 . ?
C26B C27 1.554(2) . ?
C26B H26C 0.9900 . ?
C26B H26D 0.9900 . ?
C27 C28 1.3492(14) . ?
C28 C35 1.5223(14) . ?
C28 C29 1.5370(14) . ?
C29 C30 1.5373(17) . ?
C29 C34 1.5399(16) . ?
C29 H29 1.0000 . ?
C30 C31 1.5315(18) . ?
C30 H30A 0.9900 . ?
C30 H30B 0.9900 . ?
C31 C32 1.526(2) . ?
C31 H31A 0.9900 . ?
C31 H31B 0.9900 . ?
C32 C33 1.521(3) . ?
C32 H32A 0.9900 . ?
C32 H32B 0.9900 . ?
C33 C34 1.5315(19) . ?
C33 H33A 0.9900 . ?
C33 H33B 0.9900 . ?
C34 H34A 0.9900 . ?
C34 H34B 0.9900 . ?
C35 C36 1.5365(15) . ?
C35 C40 1.5373(14) . ?
C35 H35 1.0000 . ?
C36 C37 1.5287(18) . ?
C36 H36A 0.9900 . ?
C36 H36B 0.9900 . ?
C37 C38 1.529(2) . ?
C37 H37A 0.9900 . ?
C37 H37B 0.9900 . ?
C38 C39 1.522(2) . ?
C38 H38A 0.9900 . ?
C38 H38B 0.9900 . ?
C39 C40 1.5316(17) . ?
C39 H39A 0.9900 . ?
C39 H39B 0.9900 . ?
C40 H40A 0.9900 . ?
C40 H40B 0.9900 . ?

loop_
_geom_torsion_atom_site_label_1
_geom_torsion_atom_site_label_2
_geom_torsion_atom_site_label_3
_geom_torsion_atom_site_label_4
_geom_torsion
_geom_torsion_site_symmetry_1
_geom_torsion_site_symmetry_2
_geom_torsion_site_symmetry_3
_geom_torsion_site_symmetry_4
_geom_torsion_publ_flag
C5A C1A C2A C3A 0.3(3) . . . . ?
Ti1 C1A C2A C3A -66.03(18) . . . . ?
C5A C1A C2A Ti1 66.34(19) . . . . ?
C1A C2A C3A C4A -0.6(3) . . . . ?
Ti1 C2A C3A C4A -66.64(18) . . . . ?
C1A C2A C3A Ti1 65.99(18) . . . . ?
C2A C3A C4A C5A 0.7(3) . . . . ?
Ti1 C3A C4A C5A -64.57(17) . . . . ?
C2A C3A C4A Ti1 65.30(18) . . . . ?
C2A C1A C5A C4A 0.1(3) . . . . ?
Ti1 C1A C5A C4A 65.34(18) . . . . ?
C2A C1A C5A Ti1 -65.20(18) . . . . ?
C3A C4A C5A C1A -0.5(3) . . . . ?
Ti1 C4A C5A C1A -64.44(18) . . . . ?
C3A C4A C5A Ti1 63.90(18) . . . . ?
C10A C6A C7A C8A 0.3(3) . . . . ?
Ti1 C6A C7A C8A 65.10(18) . . . . ?
C10A C6A C7A Ti1 -64.8(2) . . . . ?
C6A C7A C8A C9A 0.5(3) . . . . ?
Ti1 C7A C8A C9A 65.40(17) . . . . ?
C6A C7A C8A Ti1 -64.86(17) . . . . ?
C7A C8A C9A C10A -1.2(3) . . . . ?
Ti1 C8A C9A C10A 63.8(2) . . . . ?
C7A C8A C9A Ti1 -65.07(18) . . . . ?
C7A C6A C10A C9A -1.1(4) . . . . ?
Ti1 C6A C10A C9A -66.2(2) . . . . ?
C7A C6A C10A Ti1 65.14(19) . . . . ?
C8A C9A C10A C6A 1.4(4) . . . . ?
Ti1 C9A C10A C6A 65.8(3) . . . . ?
C8A C9A C10A Ti1 -64.41(17) . . . . ?
C5B C1B C2B C3B 0.7(7) . . . . ?
Ti1 C1B C2B C3B -62.1(4) . . . . ?
C5B C1B C2B Ti1 62.7(4) . . . . ?
C1B C2B C3B C4B 0.0(7) . . . . ?
Ti1 C2B C3B C4B -64.8(4) . . . . ?
C1B C2B C3B Ti1 64.8(4) . . . . ?
C2B C3B C4B C5B -0.7(7) . . . . ?
Ti1 C3B C4B C5B -69.2(4) . . . . ?
C2B C3B C4B Ti1 68.5(4) . . . . ?
C2B C1B C5B C4B -1.1(7) . . . . ?
Ti1 C1B C5B C4B 62.6(4) . . . . ?
C2B C1B C5B Ti1 -63.7(4) . . . . ?
C3B C4B C5B C1B 1.1(6) . . . . ?
Ti1 C4B C5B C1B -66.4(4) . . . . ?
C3B C4B C5B Ti1 67.4(4) . . . . ?
C10B C6B C7B C8B -1.0(7) . . . . ?
Ti1 C6B C7B C8B 65.7(4) . . . . ?
C10B C6B C7B Ti1 -66.6(6) . . . . ?
C6B C7B C8B C9B 0.7(6) . . . . ?
Ti1 C7B C8B C9B 67.4(3) . . . . ?
C6B C7B C8B Ti1 -66.8(4) . . . . ?
C7B C8B C9B C10B -0.1(7) . . . . ?
Ti1 C8B C9B C10B 66.4(6) . . . . ?
C7B C8B C9B Ti1 -66.5(4) . . . . ?
C7B C6B C10B C9B 0.9(9) . . . . ?
Ti1 C6B C10B C9B -64.0(7) . . . . ?
C7B C6B C10B Ti1 64.9(4) . . . . ?
C8B C9B C10B C6B -0.5(9) . . . . ?
Ti1 C9B C10B C6B 63.8(7) . . . . ?
C8B C9B C10B Ti1 -64.3(4) . . . . ?
C26A C11A C12 C13 150.27(15) . . . . ?
C26A C11A C12 Ti1 -41.28(19) . . . . ?
C26B C11B C12 C13 -148.31(15) . . . . ?
C26B C11B C12 Ti1 42.96(18) . . . . ?
C11A C12 C13 C14 164.31(14) . . . . ?
C11B C12 C13 C14 -163.58(13) . . . . ?
Ti1 C12 C13 C14 0.55(16) . . . . ?
C11A C12 C13 C20 -18.96(19) . . . . ?
C11B C12 C13 C20 13.14(18) . . . . ?
Ti1 C12 C13 C20 177.27(8) . . . . ?
C12 C13 C14 C19 -115.09(11) . . . . ?
C20 C13 C14 C19 67.79(11) . . . . ?
C12 C13 C14 C15 119.83(11) . . . . ?
C20 C13 C14 C15 -57.29(11) . . . . ?
C13 C14 C15 C16 -177.45(9) . . . . ?
C19 C14 C15 C16 55.49(12) . . . . ?
C14 C15 C16 C17 -53.25(14) . . . . ?
C15 C16 C17 C18 52.35(14) . . . . ?
C16 C17 C18 C19 -54.67(14) . . . . ?
C17 C18 C19 C14 57.57(14) . . . . ?
C13 C14 C19 C18 175.93(10) . . . . ?
C15 C14 C19 C18 -57.29(13) . . . . ?
C12 C13 C20 C21 63.80(14) . . . . ?
C14 C13 C20 C21 -119.23(10) . . . . ?
C12 C13 C20 C25 -66.69(13) . . . . ?
C14 C13 C20 C25 110.27(10) . . . . ?
C13 C20 C21 C22 172.76(9) . . . . ?
C25 C20 C21 C22 -56.04(12) . . . . ?
C20 C21 C22 C23 54.80(14) . . . . ?
C21 C22 C23 C24 -54.80(15) . . . . ?
C22 C23 C24 C25 55.23(15) . . . . ?
C23 C24 C25 C20 -55.87(14) . . . . ?
C21 C20 C25 C24 56.86(13) . . . . ?
C13 C20 C25 C24 -170.06(10) . . . . ?
C12 C11A C26A C27 61.9(2) . . . . ?
C12 C11B C26B C27 -61.0(2) . . . . ?
C11A C26A C27 C28 149.57(15) . . . . ?
C11A C26A C27 Ti1 -42.87(19) . . . . ?
C11B C26B C27 C28 -149.58(15) . . . . ?
C11B C26B C27 Ti1 41.41(18) . . . . ?
C26A C27 C28 C35 164.54(14) . . . . ?
C26B C27 C28 C35 -162.67(13) . . . . ?
Ti1 C27 C28 C35 2.04(16) . . . . ?
C26A C27 C28 C29 -15.05(19) . . . . ?
C26B C27 C28 C29 17.75(19) . . . . ?
Ti1 C27 C28 C29 -177.55(8) . . . . ?
C27 C28 C29 C30 -64.54(14) . . . . ?
C35 C28 C29 C30 115.85(10) . . . . ?
C27 C28 C29 C34 64.91(14) . . . . ?
C35 C28 C29 C34 -114.70(10) . . . . ?
C28 C29 C30 C31 -177.10(10) . . . . ?
C34 C29 C30 C31 52.81(13) . . . . ?
C29 C30 C31 C32 -54.73(15) . . . . ?
C30 C31 C32 C33 56.36(16) . . . . ?
C31 C32 C33 C34 -56.26(17) . . . . ?
C32 C33 C34 C29 54.81(16) . . . . ?
C28 C29 C34 C33 175.92(11) . . . . ?
C30 C29 C34 C33 -52.93(14) . . . . ?
C27 C28 C35 C36 -119.68(11) . . . . ?
C29 C28 C35 C36 59.96(12) . . . . ?
C27 C28 C35 C40 115.00(11) . . . . ?
C29 C28 C35 C40 -65.36(11) . . . . ?
C28 C35 C36 C37 176.23(11) . . . . ?
C40 C35 C36 C37 -56.44(14) . . . . ?
C35 C36 C37 C38 57.16(17) . . . . ?
C36 C37 C38 C39 -55.68(18) . . . . ?
C37 C38 C39 C40 54.93(16) . . . . ?
C38 C39 C40 C35 -56.23(14) . . . . ?
C28 C35 C40 C39 -175.81(9) . . . . ?
C36 C35 C40 C39 56.15(12) . . . . ?
